data_7046292
loop_
_publ_author_name
'Castro-Ram\'irez, Rodrigo'
'Ortiz-Pastrana, Naytz\'e'
'Caballero, Ana B.'
'Zimmerman, Matthew T.'
'Stadelman, Bradley S.'
'Gaertner, Andrea A. E.'
'Brumaghim, Julia L.'
'Korrodi-Greg\'orio, Lu\'is'
'P\'erez-Tom\'as, Ricardo'
'Gamez, Patrick'
'Barba-Behrens, Norah'

_publ_section_title
;
 DNA interactions of non-chelating tinidazole-based coordination compounds
 and their structural, redox and cytotoxic properties.
;
_journal_issue 22
_journal_name_full 'Dalton transactions (Cambridge, England : 2003)'
_journal_page_first 7551
_journal_page_last 7560
_journal_paper_doi 10.1039/c8dt00716k
_journal_volume 47
_journal_year 2018
_chemical_formula_sum 'C16 H26 N8 O14 S2 Zn'
_chemical_formula_weight 683.94
_chemical_name_systematic compound_13
_space_group_crystal_system monoclinic
_space_group_IT_number 14
_space_group_name_Hall '-P 2yn'
_space_group_name_H-M_alt 'P 1 21/n 1'
_symmetry_space_group_name_Hall '-P 2yn'
_symmetry_space_group_name_H-M 'P 1 21/n 1'
_atom_sites_solution_hydrogens geom
_atom_sites_solution_primary direct
_atom_sites_solution_secondary difmap
_audit_creation_method SHELXL-2014/7
_audit_update_record
;
2018-01-31 deposited with the CCDC.
2018-05-09 downloaded from the CCDC.
;
_cell_angle_alpha 90
_cell_angle_beta 114.0800(10)
_cell_angle_gamma 90
_cell_formula_units_Z 4
_cell_length_a 20.7776(11)
_cell_length_b 6.5108(4)
_cell_length_c 21.3007(11)
_cell_measurement_reflns_used 5261
_cell_measurement_temperature 298(2)
_cell_measurement_theta_max 27.23
_cell_measurement_theta_min 2.95
_cell_volume 2630.8(3)
_computing_cell_refinement 'APEX2 v2014.1-1(Bruker, 2014)'
_computing_data_collection 'APEX2 v2014.1-1(Bruker, 2014)'
_computing_data_reduction 'SAINT V8.34A (Bruker, 2014)'
_computing_molecular_graphics 'XP V 5.1 (Bruker, 1998)'
_computing_publication_material 'CIFTAB V 2013/2 (Sheldrick, 2013)'
_computing_structure_refinement 'SHELXL-2014/7 (Sheldrick, 2014)'
_computing_structure_solution 'SHELXS-2012 (Bruker, 2013)'
_diffrn_ambient_temperature 298(2)
_diffrn_detector_area_resol_mean 8.333
_diffrn_measured_fraction_theta_full 0.999
_diffrn_measured_fraction_theta_max 0.997
_diffrn_measurement_device_type 'Bruker Smart Apex CCD diffractometer 01-670-03'
_diffrn_measurement_method \w-scans
_diffrn_radiation_monochromator graphite
_diffrn_radiation_source 'fine-focus sealed tube'
_diffrn_radiation_type MoK\a
_diffrn_radiation_wavelength 0.71073
_diffrn_reflns_av_R_equivalents 0.0927
_diffrn_reflns_av_unetI/netI 0.0731
_diffrn_reflns_Laue_measured_fraction_full 0.999
_diffrn_reflns_Laue_measured_fraction_max 0.997
_diffrn_reflns_limit_h_max 25
_diffrn_reflns_limit_h_min -26
_diffrn_reflns_limit_k_max 8
_diffrn_reflns_limit_k_min -8
_diffrn_reflns_limit_l_max 25
_diffrn_reflns_limit_l_min -27
_diffrn_reflns_number 26676
_diffrn_reflns_point_group_measured_fraction_full 0.999
_diffrn_reflns_point_group_measured_fraction_max 0.997
_diffrn_reflns_theta_full 25.242
_diffrn_reflns_theta_max 27.455
_diffrn_reflns_theta_min 2.094
_exptl_absorpt_coefficient_mu 1.176
_exptl_absorpt_correction_T_max 0.8956
_exptl_absorpt_correction_T_min 0.4615
_exptl_absorpt_correction_type multi-scan
_exptl_absorpt_process_details '(Sheldrick, 2012)'
_exptl_crystal_colour colourless
_exptl_crystal_density_diffrn 1.727
_exptl_crystal_density_meas ?
_exptl_crystal_density_method 'not measured'
_exptl_crystal_description needle
_exptl_crystal_F_000 1408
_exptl_crystal_recrystallization_method 'Re-crystallisation from solvent'
_exptl_crystal_size_max 0.446
_exptl_crystal_size_mid 0.080
_exptl_crystal_size_min 0.055
_exptl_transmission_factor_max 1.0000
_exptl_transmission_factor_min 0.7969
_refine_diff_density_max 0.513
_refine_diff_density_min -1.219
_refine_diff_density_rms 0.131
_refine_ls_extinction_method none
_refine_ls_goodness_of_fit_ref 0.971
_refine_ls_hydrogen_treatment mixed
_refine_ls_matrix_type full
_refine_ls_number_parameters 374
_refine_ls_number_reflns 6004
_refine_ls_number_restraints 0
_refine_ls_restrained_S_all 0.971
_refine_ls_R_factor_all 0.0651
_refine_ls_R_factor_gt 0.0411
_refine_ls_shift/su_max 0.001
_refine_ls_shift/su_mean 0.000
_refine_ls_structure_factor_coef Fsqd
_refine_ls_weighting_details 'w=1/[\s^2^(Fo^2^)+(0.0323P)^2^] where P=(Fo^2^+2Fc^2^)/3'
_refine_ls_weighting_scheme calc
_refine_ls_wR_factor_gt 0.0736
_refine_ls_wR_factor_ref 0.0836
_reflns_Friedel_coverage 0.000
_reflns_number_gt 4451
_reflns_number_total 6004
_reflns_threshold_expression 'I > 2\s(I)'
_cod_data_source_file c8dt00716k2.cif
_cod_data_source_block 032XYZ16
_cod_depositor_comments
;
The following automatic conversions were performed:

'_exptl_crystal_density_meas' value 'not measured' was changed to '?'
- the value is perceived as not measured.

Automatic conversion script
Id: cif_fix_values 4973 2017-02-22 13:04:09Z antanas 

 Adding full bibliography for 7046290--7046293.cif.
;
_cod_database_code 7046292
_shelx_shelxl_version_number 2014/7
_shelx_space_group_comment
;
The symmetry employed for this shelxl refinement is uniquely defined
by the following loop, which should always be used as a source of
symmetry information in preference to the above space-group names.
They are only intended as comments.
;
_shelx_estimated_absorpt_t_min 0.622
_shelx_estimated_absorpt_t_max 0.938

loop_
_space_group_symop_operation_xyz
'x, y, z'
'-x+1/2, y+1/2, -z+1/2'
'-x, -y, -z'
'x-1/2, -y-1/2, z-1/2'

loop_
_atom_site_label
_atom_site_type_symbol
_atom_site_fract_x
_atom_site_fract_y
_atom_site_fract_z
_atom_site_U_iso_or_equiv
_atom_site_adp_type
_atom_site_occupancy
_atom_site_site_symmetry_order
_atom_site_calc_flag
_atom_site_refinement_flags_posn
_atom_site_refinement_flags_adp
N1 N 0.58377(10) 0.4518(3) 0.14405(10) 0.0130(4) Uani 1 1 d . .
Zn1 Zn 0.51004(2) 0.84154(4) 0.25806(2) 0.01474(9) Uani 1 1 d . .
C2 C 0.53166(12) 0.5372(4) 0.15693(12) 0.0139(5) Uani 1 1 d . .
N3 N 0.55801(10) 0.6519(3) 0.21419(10) 0.0150(4) Uani 1 1 d . .
C4 C 0.62937(12) 0.6378(4) 0.23907(13) 0.0171(5) Uani 1 1 d . .
H4 H 0.6613 0.7011 0.2787 0.021 Uiso 1 1 calc R U
C5 C 0.64602(12) 0.5164(4) 0.19650(12) 0.0156(5) Uani 1 1 d . .
C6 C 0.57496(12) 0.3227(4) 0.08462(12) 0.0140(5) Uani 1 1 d . .
H6A H 0.6056 0.3726 0.0637 0.017 Uiso 1 1 calc R U
H6B H 0.5267 0.3329 0.0507 0.017 Uiso 1 1 calc R U
C7 C 0.59232(12) 0.0977(4) 0.10521(12) 0.0148(5) Uani 1 1 d . .
H7A H 0.5535 0.0350 0.1123 0.018 Uiso 1 1 calc R U
H7B H 0.6339 0.0902 0.1481 0.018 Uiso 1 1 calc R U
S8 S 0.60751(3) -0.03869(9) 0.04055(3) 0.01673(14) Uani 1 1 d . .
O9 O 0.56329(9) 0.0476(3) -0.02544(8) 0.0214(4) Uani 1 1 d . .
O10 O 0.60001(10) -0.2555(3) 0.05044(10) 0.0289(5) Uani 1 1 d . .
C11 C 0.69654(13) 0.0092(4) 0.05577(14) 0.0255(6) Uani 1 1 d . .
H11A H 0.7038 0.1555 0.0530 0.031 Uiso 1 1 calc R U
H11B H 0.7272 -0.0373 0.1015 0.031 Uiso 1 1 calc R U
C12 C 0.71450(15) -0.1037(5) 0.00254(15) 0.0354(7) Uani 1 1 d . .
H12A H 0.7633 -0.0826 0.0121 0.053 Uiso 1 1 calc R U
H12B H 0.6858 -0.0520 -0.0425 0.053 Uiso 1 1 calc R U
H12C H 0.7057 -0.2479 0.0044 0.053 Uiso 1 1 calc R U
N13 N 0.71452(10) 0.4697(3) 0.20145(11) 0.0201(5) Uani 1 1 d . .
O14 O 0.72197(9) 0.3836(3) 0.15356(9) 0.0238(4) Uani 1 1 d . .
O15 O 0.76406(9) 0.5210(4) 0.25480(10) 0.0412(6) Uani 1 1 d . .
C16 C 0.45525(12) 0.5126(4) 0.11298(13) 0.0204(6) Uani 1 1 d . .
H16A H 0.4282 0.5721 0.1357 0.031 Uiso 1 1 calc R U
H16B H 0.4442 0.3692 0.1051 0.031 Uiso 1 1 calc R U
H16C H 0.4440 0.5805 0.0698 0.031 Uiso 1 1 calc R U
N1A N 0.41840(10) 0.4816(3) 0.36250(10) 0.0133(4) Uani 1 1 d . .
C2A C 0.47267(12) 0.5404(4) 0.34761(12) 0.0138(5) Uani 1 1 d . .
N3A N 0.45082(10) 0.6693(3) 0.29395(10) 0.0151(4) Uani 1 1 d . .
C4A C 0.37991(12) 0.6916(4) 0.27305(12) 0.0158(5) Uani 1 1 d . .
H4A H 0.3507 0.7723 0.2365 0.019 Uiso 1 1 calc R U
C5A C 0.35906(12) 0.5766(4) 0.31438(12) 0.0139(5) Uani 1 1 d . .
C6A C 0.42477(12) 0.3547(3) 0.42170(12) 0.0144(5) Uani 1 1 d . .
H6AA H 0.3973 0.4165 0.4442 0.017 Uiso 1 1 calc R U
H6AB H 0.4737 0.3528 0.4545 0.017 Uiso 1 1 calc R U
C7A C 0.39984(12) 0.1344(3) 0.40186(11) 0.0145(5) Uani 1 1 d . .
H7AA H 0.4330 0.0622 0.3883 0.017 Uiso 1 1 calc R U
H7AB H 0.3543 0.1348 0.3631 0.017 Uiso 1 1 calc R U
S8A S 0.39309(3) 0.00609(9) 0.47261(3) 0.01596(14) Uani 1 1 d . .
O9A O 0.45054(8) 0.0747(3) 0.53463(8) 0.0203(4) Uani 1 1 d . .
O10A O 0.38639(10) -0.2110(3) 0.45806(9) 0.0274(4) Uani 1 1 d . .
C11A C 0.31396(12) 0.0949(4) 0.47577(13) 0.0218(6) Uani 1 1 d . .
H11C H 0.3119 0.0469 0.5180 0.026 Uiso 1 1 calc R U
H11D H 0.3146 0.2439 0.4769 0.026 Uiso 1 1 calc R U
C12A C 0.24815(13) 0.0242(5) 0.41524(15) 0.0354(8) Uani 1 1 d . .
H12D H 0.2071 0.0700 0.4213 0.053 Uiso 1 1 calc R U
H12E H 0.2479 -0.1230 0.4127 0.053 Uiso 1 1 calc R U
H12F H 0.2478 0.0809 0.3735 0.053 Uiso 1 1 calc R U
N13A N 0.28942(10) 0.5547(3) 0.31014(11) 0.0178(5) Uani 1 1 d . .
O14A O 0.27912(9) 0.4529(3) 0.35375(9) 0.0223(4) Uani 1 1 d . .
O15A O 0.24212(9) 0.6406(3) 0.26144(10) 0.0306(5) Uani 1 1 d . .
C16A C 0.54697(12) 0.4727(4) 0.38496(13) 0.0193(5) Uani 1 1 d . .
H16D H 0.5729 0.5025 0.3577 0.029 Uiso 1 1 calc R U
H16E H 0.5481 0.3276 0.3933 0.029 Uiso 1 1 calc R U
H16F H 0.5679 0.5443 0.4280 0.029 Uiso 1 1 calc R U
N17 N 0.41684(11) 1.1334(3) 0.21348(12) 0.0221(5) Uani 1 1 d . .
O18 O 0.43054(9) 0.9873(3) 0.17972(9) 0.0226(4) Uani 1 1 d . .
O19 O 0.45176(9) 1.1332(3) 0.27755(9) 0.0254(4) Uani 1 1 d . .
O20 O 0.37257(10) 1.2623(3) 0.18339(11) 0.0365(5) Uani 1 1 d . .
N17A N 0.61857(11) 1.0939(3) 0.31705(12) 0.0221(5) Uani 1 1 d . .
O18A O 0.59858(9) 0.9318(3) 0.33980(9) 0.0227(4) Uani 1 1 d . .
O19A O 0.58527(10) 1.1349(3) 0.25510(10) 0.0302(5) Uani 1 1 d . .
O20A O 0.66769(9) 1.1957(3) 0.35656(11) 0.0388(5) Uani 1 1 d . .

loop_
_atom_site_aniso_label
_atom_site_aniso_U_11
_atom_site_aniso_U_22
_atom_site_aniso_U_33
_atom_site_aniso_U_23
_atom_site_aniso_U_13
_atom_site_aniso_U_12
N1 0.0130(10) 0.0130(10) 0.0123(10) -0.0016(8) 0.0043(8) -0.0013(8)
Zn1 0.01565(15) 0.01513(15) 0.01524(15) -0.00029(12) 0.00813(11) -0.00031(11)
C2 0.0138(12) 0.0121(11) 0.0149(12) 0.0022(10) 0.0050(10) -0.0002(9)
N3 0.0137(10) 0.0137(10) 0.0175(11) -0.0006(9) 0.0063(8) -0.0012(8)
C4 0.0145(12) 0.0183(13) 0.0175(13) -0.0043(10) 0.0053(10) -0.0016(10)
C5 0.0124(11) 0.0156(12) 0.0176(13) -0.0009(10) 0.0049(10) -0.0005(9)
C6 0.0161(12) 0.0141(12) 0.0111(11) -0.0024(10) 0.0048(9) 0.0007(9)
C7 0.0177(12) 0.0135(12) 0.0109(12) -0.0016(9) 0.0033(10) -0.0016(9)
S8 0.0216(3) 0.0124(3) 0.0147(3) -0.0013(2) 0.0059(3) 0.0001(2)
O9 0.0226(9) 0.0258(10) 0.0135(9) -0.0005(8) 0.0050(8) 0.0004(8)
O10 0.0479(12) 0.0098(9) 0.0318(11) -0.0006(8) 0.0191(10) -0.0017(8)
C11 0.0203(13) 0.0272(15) 0.0257(15) -0.0069(12) 0.0060(11) 0.0030(11)
C12 0.0325(16) 0.0409(19) 0.0374(18) -0.0072(15) 0.0191(15) 0.0060(14)
N13 0.0135(10) 0.0211(12) 0.0239(12) -0.0062(10) 0.0059(9) 0.0008(9)
O14 0.0203(9) 0.0265(10) 0.0268(10) -0.0074(8) 0.0118(8) 0.0002(8)
O15 0.0150(10) 0.0591(15) 0.0384(13) -0.0296(11) -0.0006(9) 0.0019(9)
C16 0.0145(12) 0.0256(14) 0.0207(14) -0.0025(11) 0.0067(11) 0.0001(11)
N1A 0.0154(10) 0.0117(10) 0.0134(10) 0.0014(8) 0.0063(8) 0.0003(8)
C2A 0.0168(12) 0.0115(11) 0.0140(12) -0.0018(10) 0.0070(10) -0.0008(9)
N3A 0.0152(10) 0.0124(10) 0.0183(11) 0.0012(9) 0.0073(8) 0.0003(8)
C4A 0.0142(12) 0.0162(12) 0.0157(13) 0.0009(10) 0.0048(10) 0.0007(9)
C5A 0.0139(12) 0.0121(11) 0.0154(12) -0.0007(10) 0.0057(10) 0.0015(9)
C6A 0.0184(12) 0.0130(12) 0.0113(12) 0.0011(10) 0.0054(10) -0.0005(9)
C7A 0.0204(12) 0.0124(12) 0.0098(11) 0.0002(9) 0.0053(10) -0.0002(9)
S8A 0.0201(3) 0.0125(3) 0.0156(3) 0.0022(2) 0.0076(3) 0.0008(2)
O9A 0.0187(9) 0.0269(10) 0.0149(9) 0.0030(8) 0.0064(7) 0.0027(7)
O10A 0.0469(12) 0.0109(9) 0.0286(11) 0.0021(8) 0.0197(9) 0.0000(8)
C11A 0.0191(13) 0.0249(14) 0.0248(15) 0.0021(11) 0.0125(12) -0.0015(10)
C12A 0.0215(15) 0.047(2) 0.0338(17) 0.0099(15) 0.0074(13) -0.0101(13)
N13A 0.0181(11) 0.0167(11) 0.0199(12) -0.0007(9) 0.0089(9) 0.0001(8)
O14A 0.0235(10) 0.0218(10) 0.0270(10) 0.0061(8) 0.0159(8) -0.0010(8)
O15A 0.0176(9) 0.0404(12) 0.0314(11) 0.0152(10) 0.0077(8) 0.0064(8)
C16A 0.0182(13) 0.0200(13) 0.0187(13) 0.0010(11) 0.0065(11) 0.0002(10)
N17 0.0244(12) 0.0169(11) 0.0283(13) 0.0065(10) 0.0142(10) 0.0007(9)
O18 0.0287(10) 0.0223(10) 0.0179(10) -0.0004(8) 0.0106(8) 0.0047(8)
O19 0.0335(11) 0.0225(10) 0.0217(10) -0.0032(8) 0.0127(9) -0.0010(8)
O20 0.0327(11) 0.0280(11) 0.0523(14) 0.0183(10) 0.0208(10) 0.0151(9)
N17A 0.0194(11) 0.0191(11) 0.0325(14) -0.0076(10) 0.0153(10) -0.0021(9)
O18A 0.0237(10) 0.0257(10) 0.0198(10) -0.0012(8) 0.0100(8) -0.0046(8)
O19A 0.0334(11) 0.0311(11) 0.0281(11) 0.0045(9) 0.0146(9) -0.0014(9)
O20A 0.0244(10) 0.0351(12) 0.0538(14) -0.0237(11) 0.0127(10) -0.0136(9)

loop_
_geom_angle_atom_site_label_1
_geom_angle_atom_site_label_2
_geom_angle_atom_site_label_3
_geom_angle
C2 N1 C5 105.98(19)
C2 N1 C6 125.93(19)
C5 N1 C6 128.05(19)
N3A Zn1 O18A 108.19(7)
N3A Zn1 N3 108.84(8)
O18A Zn1 N3 97.28(7)
N3A Zn1 O18 98.74(7)
O18A Zn1 O18 135.44(7)
N3 Zn1 O18 106.91(7)
N3A Zn1 O19 86.87(7)
O18A Zn1 O19 88.11(7)
N3 Zn1 O19 160.60(7)
O18 Zn1 O19 58.10(6)
N3A Zn1 O19A 156.64(7)
O18A Zn1 O19A 56.07(7)
N3 Zn1 O19A 91.35(7)
O18 Zn1 O19A 85.96(7)
O19 Zn1 O19A 76.17(6)
N1 C2 N3 110.65(19)
N1 C2 C16 124.8(2)
N3 C2 C16 124.6(2)
C2 N3 C4 107.0(2)
C2 N3 Zn1 131.28(15)
C4 N3 Zn1 121.48(16)
C5 C4 N3 108.4(2)
C5 C4 H4 125.8
N3 C4 H4 125.8
C4 C5 N1 108.0(2)
C4 C5 N13 126.9(2)
N1 C5 N13 125.0(2)
N1 C6 C7 111.68(19)
N1 C6 H6A 109.3
C7 C6 H6A 109.3
N1 C6 H6B 109.3
C7 C6 H6B 109.3
H6A C6 H6B 107.9
C6 C7 S8 110.68(17)
C6 C7 H7A 109.5
S8 C7 H7A 109.5
C6 C7 H7B 109.5
S8 C7 H7B 109.5
H7A C7 H7B 108.1
O9 S8 O10 117.31(11)
O9 S8 C11 108.20(12)
O10 S8 C11 108.18(12)
O9 S8 C7 108.51(11)
O10 S8 C7 108.19(11)
C11 S8 C7 105.88(12)
C12 C11 S8 109.54(19)
C12 C11 H11A 109.8
S8 C11 H11A 109.8
C12 C11 H11B 109.8
S8 C11 H11B 109.8
H11A C11 H11B 108.2
C11 C12 H12A 109.5
C11 C12 H12B 109.5
H12A C12 H12B 109.5
C11 C12 H12C 109.5
H12A C12 H12C 109.5
H12B C12 H12C 109.5
O14 N13 O15 123.4(2)
O14 N13 C5 120.0(2)
O15 N13 C5 116.6(2)
C2 C16 H16A 109.5
C2 C16 H16B 109.5
H16A C16 H16B 109.5
C2 C16 H16C 109.5
H16A C16 H16C 109.5
H16B C16 H16C 109.5
C2A N1A C5A 106.09(19)
C2A N1A C6A 124.90(19)
C5A N1A C6A 128.9(2)
N3A C2A N1A 110.8(2)
N3A C2A C16A 124.0(2)
N1A C2A C16A 125.2(2)
C2A N3A C4A 106.9(2)
C2A N3A Zn1 128.38(16)
C4A N3A Zn1 123.98(16)
C5A C4A N3A 108.6(2)
C5A C4A H4A 125.7
N3A C4A H4A 125.7
C4A C5A N1A 107.7(2)
C4A C5A N13A 127.0(2)
N1A C5A N13A 125.3(2)
N1A C6A C7A 112.95(19)
N1A C6A H6AA 109.0
C7A C6A H6AA 109.0
N1A C6A H6AB 109.0
C7A C6A H6AB 109.0
H6AA C6A H6AB 107.8
C6A C7A S8A 110.01(16)
C6A C7A H7AA 109.7
S8A C7A H7AA 109.7
C6A C7A H7AB 109.7
S8A C7A H7AB 109.7
H7AA C7A H7AB 108.2
O10A S8A O9A 118.15(11)
O10A S8A C11A 108.60(12)
O9A S8A C11A 107.35(11)
O10A S8A C7A 108.20(11)
O9A S8A C7A 107.97(11)
C11A S8A C7A 105.94(12)
C12A C11A S8A 113.4(2)
C12A C11A H11C 108.9
S8A C11A H11C 108.9
C12A C11A H11D 108.9
S8A C11A H11D 108.9
H11C C11A H11D 107.7
C11A C12A H12D 109.5
C11A C12A H12E 109.5
H12D C12A H12E 109.5
C11A C12A H12F 109.5
H12D C12A H12F 109.5
H12E C12A H12F 109.5
O14A N13A O15A 123.7(2)
O14A N13A C5A 119.6(2)
O15A N13A C5A 116.7(2)
C2A C16A H16D 109.5
C2A C16A H16E 109.5
H16D C16A H16E 109.5
C2A C16A H16F 109.5
H16D C16A H16F 109.5
H16E C16A H16F 109.5
O20 N17 O19 123.4(2)
O20 N17 O18 120.4(2)
O19 N17 O18 116.3(2)
N17 O18 Zn1 100.13(14)
N17 O19 Zn1 85.45(13)
O20A N17A O19A 124.2(2)
O20A N17A O18A 119.3(2)
O19A N17A O18A 116.5(2)
N17A O18A Zn1 103.32(14)
N17A O19A Zn1 83.77(14)

loop_
_geom_bond_atom_site_label_1
_geom_bond_atom_site_label_2
_geom_bond_distance
N1 C2 1.341(3)
N1 C5 1.385(3)
N1 C6 1.468(3)
Zn1 N3A 2.031(2)
Zn1 O18A 2.0364(17)
Zn1 N3 2.037(2)
Zn1 O18 2.0406(17)
Zn1 O19 2.3783(18)
Zn1 O19A 2.4850(19)
C2 N3 1.342(3)
C2 C16 1.486(3)
N3 C4 1.359(3)
C4 C5 1.350(3)
C4 H4 0.9300
C5 N13 1.417(3)
C6 C7 1.529(3)
C6 H6A 0.9700
C6 H6B 0.9700
C7 S8 1.772(2)
C7 H7A 0.9700
C7 H7B 0.9700
S8 O9 1.4428(17)
S8 O10 1.4452(18)
S8 C11 1.771(3)
C11 C12 1.520(4)
C11 H11A 0.9700
C11 H11B 0.9700
C12 H12A 0.9600
C12 H12B 0.9600
C12 H12C 0.9600
N13 O14 1.228(3)
N13 O15 1.228(3)
C16 H16A 0.9600
C16 H16B 0.9600
C16 H16C 0.9600
N1A C2A 1.345(3)
N1A C5A 1.386(3)
N1A C6A 1.468(3)
C2A N3A 1.339(3)
C2A C16A 1.486(3)
N3A C4A 1.362(3)
C4A C5A 1.355(3)
C4A H4A 0.9300
C5A N13A 1.420(3)
C6A C7A 1.525(3)
C6A H6AA 0.9700
C6A H6AB 0.9700
C7A S8A 1.778(2)
C7A H7AA 0.9700
C7A H7AB 0.9700
S8A O10A 1.4414(18)
S8A O9A 1.4433(17)
S8A C11A 1.770(2)
C11A C12A 1.518(3)
C11A H11C 0.9700
C11A H11D 0.9700
C12A H12D 0.9600
C12A H12E 0.9600
C12A H12F 0.9600
N13A O14A 1.229(3)
N13A O15A 1.234(3)
C16A H16D 0.9600
C16A H16E 0.9600
C16A H16F 0.9600
N17 O20 1.217(3)
N17 O19 1.257(3)
N17 O18 1.293(3)
N17A O20A 1.220(3)
N17A O19A 1.244(3)
N17A O18A 1.298(3)

loop_
_geom_hbond_atom_site_label_D
_geom_hbond_atom_site_label_H
_geom_hbond_atom_site_label_A
_geom_hbond_distance_DH
_geom_hbond_distance_HA
_geom_hbond_distance_DA
_geom_hbond_angle_DHA
_geom_hbond_site_symmetry_A
C4 H4 O14 0.93 2.55 3.401(3) 151.7 2_655
C4 H4 O18A 0.93 2.65 3.130(3) 112.6 .
C6 H6A O10 0.97 2.43 2.941(3) 112.1 1_565
C7 H7A O9 0.97 2.44 3.123(3) 127.5 3_655
C7 H7B O14 0.97 2.61 3.085(3) 110.1 .
C7 H7B O15 0.97 2.32 3.284(3) 171.0 2_645
C11 H11A O14 0.97 2.51 3.109(3) 120.2 .
C11 H11B O20A 0.97 2.65 3.363(3) 131.1 2_635
C16 H16C O9 0.96 2.58 3.353(3) 137.6 3_665
C6A H6AA O10A 0.97 2.46 3.120(3) 124.7 1_565
C7A H7AA O9A 0.97 2.47 3.149(3) 126.7 3_656
C7A H7AA O19 0.97 2.58 3.241(3) 125.1 1_545
C7A H7AB O14A 0.97 2.55 3.089(3) 115.0 .
C7A H7AB O15A 0.97 2.59 3.525(3) 161.9 2_545
C12A H12F O14A 0.96 2.59 3.257(3) 127.1 .

loop_
_geom_torsion_atom_site_label_1
_geom_torsion_atom_site_label_2
_geom_torsion_atom_site_label_3
_geom_torsion_atom_site_label_4
_geom_torsion
C5 N1 C2 N3 0.3(3)
C6 N1 C2 N3 -177.7(2)
C5 N1 C2 C16 178.9(2)
C6 N1 C2 C16 0.8(4)
N1 C2 N3 C4 -0.6(3)
C16 C2 N3 C4 -179.2(2)
N1 C2 N3 Zn1 173.82(16)
C16 C2 N3 Zn1 -4.8(4)
C2 N3 C4 C5 0.6(3)
Zn1 N3 C4 C5 -174.46(16)
N3 C4 C5 N1 -0.4(3)
N3 C4 C5 N13 176.6(2)
C2 N1 C5 C4 0.1(3)
C6 N1 C5 C4 178.1(2)
C2 N1 C5 N13 -177.0(2)
C6 N1 C5 N13 1.0(4)
C2 N1 C6 C7 -108.4(3)
C5 N1 C6 C7 74.0(3)
N1 C6 C7 S8 -162.26(15)
C6 C7 S8 O9 -32.73(19)
C6 C7 S8 O10 -160.99(16)
C6 C7 S8 C11 83.23(19)
O9 S8 C11 C12 -64.1(2)
O10 S8 C11 C12 63.9(2)
C7 S8 C11 C12 179.68(19)
C4 C5 N13 O14 -168.6(2)
N1 C5 N13 O14 7.9(4)
C4 C5 N13 O15 10.9(4)
N1 C5 N13 O15 -172.7(2)
C5A N1A C2A N3A 1.2(3)
C6A N1A C2A N3A -174.7(2)
C5A N1A C2A C16A -178.7(2)
C6A N1A C2A C16A 5.4(4)
N1A C2A N3A C4A -0.9(3)
C16A C2A N3A C4A 179.0(2)
N1A C2A N3A Zn1 169.41(15)
C16A C2A N3A Zn1 -10.7(3)
C2A N3A C4A C5A 0.2(3)
Zn1 N3A C4A C5A -170.60(16)
N3A C4A C5A N1A 0.5(3)
N3A C4A C5A N13A -179.5(2)
C2A N1A C5A C4A -1.0(3)
C6A N1A C5A C4A 174.7(2)
C2A N1A C5A N13A 178.9(2)
C6A N1A C5A N13A -5.4(4)
C2A N1A C6A C7A -105.5(3)
C5A N1A C6A C7A 79.6(3)
N1A C6A C7A S8A -168.76(16)
C6A C7A S8A O10A -166.24(16)
C6A C7A S8A O9A -37.29(19)
C6A C7A S8A C11A 77.45(19)
O10A S8A C11A C12A -48.1(2)
O9A S8A C11A C12A -176.87(19)
C7A S8A C11A C12A 68.0(2)
C4A C5A N13A O14A -176.2(2)
N1A C5A N13A O14A 3.9(4)
C4A C5A N13A O15A 4.2(4)
N1A C5A N13A O15A -175.7(2)
O20 N17 O18 Zn1 177.28(19)
O19 N17 O18 Zn1 -2.4(2)
O20 N17 O19 Zn1 -177.6(2)
O18 N17 O19 Zn1 2.00(19)
O20A N17A O18A Zn1 173.64(18)
O19A N17A O18A Zn1 -6.2(2)
O20A N17A O19A Zn1 -174.9(2)
O18A N17A O19A Zn1 5.00(19)
